data_7114590
loop_
_publ_author_name
'Stefan Pelties'
'Dirk Herrmann'
'Bas de Bruin'
'Frantisek Hartl'
'Robert Wolf'

_publ_section_title
;
 Selective P4 activation by an organometallic nickel(I) radical: formation
 of a dinuclear nickel(II) tetraphosphide and related di- and
 trichalcogenides
;
_journal_name_full Chem.Commun.
_journal_page_first 7014
_journal_paper_doi 10.1039/C4CC02601B
_journal_volume 50
_journal_year 2014
_chemical_formula_moiety 'C64 H82 N4 Ni2 Se3'
_chemical_formula_sum 'C64 H82 N4 Ni2 Se3'
_chemical_formula_weight 1261.63
_chemical_name_systematic
;
 ?
;
_space_group_crystal_system monoclinic
_space_group_IT_number 14
_space_group_name_Hall '-P 2yn'
_space_group_name_H-M_alt 'P 1 21/n 1'
_symmetry_space_group_name_Hall '-P 2yn'
_symmetry_space_group_name_H-M 'P 1 21/n 1'
_atom_sites_solution_hydrogens geom
_atom_sites_solution_primary direct
_audit_creation_date 2014-01-23
_audit_creation_method
;
Olex2 1.2
(compiled 2013.12.10 svn.r2850 for OlexSys, GUI svn.r4736)
;
_cell_angle_alpha 90
_cell_angle_beta 96.196(3)
_cell_angle_gamma 90
_cell_formula_units_Z 8
_cell_length_a 16.8208(6)
_cell_length_b 18.4669(10)
_cell_length_c 39.0547(10)
_cell_measurement_reflns_used 15684
_cell_measurement_temperature 123.01(10)
_cell_measurement_theta_max 73.2610
_cell_measurement_theta_min 3.5170
_cell_volume 12060.6(8)
_computing_cell_refinement
'CrysAlisPro, Agilent Technologies, Version 1.171.36.24 (release 03-12-2012 CrysAlis171 .NET) (compiled Dec 3 2012,18:21:49)'
_computing_data_collection
'CrysAlisPro, Agilent Technologies, Version 1.171.36.24 (release 03-12-2012 CrysAlis171 .NET) (compiled Dec 3 2012,18:21:49)'
_computing_data_reduction
'CrysAlisPro, Agilent Technologies, Version 1.171.36.24 (release 03-12-2012 CrysAlis171 .NET) (compiled Dec 3 2012,18:21:49)'
_computing_molecular_graphics 'Olex2 (Dolomanov et al., 2009)'
_computing_publication_material 'Olex2 (Dolomanov et al., 2009)'
_computing_structure_refinement 'ShelXL-2013 (Sheldrick, 2008)'
_computing_structure_solution 'SIR97 (Burla et al., 2007)'
_diffrn_ambient_temperature 123.01(10)
_diffrn_detector_area_resol_mean 10.3546
_diffrn_measured_fraction_theta_full 0.987
_diffrn_measured_fraction_theta_max 0.953
_diffrn_measurement_device_type 'SuperNova, Single source at offset), Atlas'
_diffrn_measurement_method '\w scans'
_diffrn_orient_matrix_UB_11 -0.0461342000
_diffrn_orient_matrix_UB_12 0.0412242000
_diffrn_orient_matrix_UB_13 -0.0301845000
_diffrn_orient_matrix_UB_21 -0.0418310000
_diffrn_orient_matrix_UB_22 -0.0708341000
_diffrn_orient_matrix_UB_23 -0.0126389000
_diffrn_orient_matrix_UB_31 -0.0677460000
_diffrn_orient_matrix_UB_32 0.0156714000
_diffrn_orient_matrix_UB_33 0.0225073000
_diffrn_radiation_monochromator mirror
_diffrn_radiation_type CuK\a
_diffrn_radiation_wavelength 1.54178
_diffrn_reflns_av_R_equivalents 0.0292
_diffrn_reflns_av_unetI/netI 0.0404
_diffrn_reflns_Laue_measured_fraction_full 0.987
_diffrn_reflns_Laue_measured_fraction_max 0.953
_diffrn_reflns_limit_h_max 14
_diffrn_reflns_limit_h_min -20
_diffrn_reflns_limit_k_max 20
_diffrn_reflns_limit_k_min -22
_diffrn_reflns_limit_l_max 48
_diffrn_reflns_limit_l_min -42
_diffrn_reflns_number 43761
_diffrn_reflns_point_group_measured_fraction_full 0.987
_diffrn_reflns_point_group_measured_fraction_max 0.953
_diffrn_reflns_theta_full 67.679
_diffrn_reflns_theta_max 73.985
_diffrn_reflns_theta_min 3.566
_diffrn_source 'SuperNova (Cu) X-ray Source'
_exptl_absorpt_coefficient_mu 3.152
_exptl_absorpt_correction_T_max 1.00000
_exptl_absorpt_correction_T_min 0.89919
_exptl_absorpt_correction_type multi-scan
_exptl_absorpt_process_details
'CrysAlisPro, Agilent Technologies, Version 1.171.36.24 (release 03-12-2012 CrysAlis171 .NET) (compiled Dec 3 2012,18:21:49) Empirical absorption correction using spherical harmonics, implemented in SCALE3 ABSPACK scaling algorithm.'
_exptl_crystal_colour 'dark red'
_exptl_crystal_colour_modifier dark
_exptl_crystal_colour_primary red
_exptl_crystal_density_diffrn 1.390
_exptl_crystal_description block
_exptl_crystal_F_000 5216
_exptl_crystal_size_max 0.2
_exptl_crystal_size_mid 0.2
_exptl_crystal_size_min 0.1
_refine_diff_density_max 2.756
_refine_diff_density_min -0.710
_refine_diff_density_rms 0.078
_refine_ls_extinction_method none
_refine_ls_goodness_of_fit_ref 1.031
_refine_ls_hydrogen_treatment constr
_refine_ls_matrix_type full
_refine_ls_number_parameters 1315
_refine_ls_number_reflns 23312
_refine_ls_number_restraints 0
_refine_ls_restrained_S_all 1.031
_refine_ls_R_factor_all 0.0495
_refine_ls_R_factor_gt 0.0409
_refine_ls_shift/su_max 0.006
_refine_ls_shift/su_mean 0.000
_refine_ls_structure_factor_coef Fsqd
_refine_ls_weighting_details 'w=1/[\s^2^(Fo^2^)+(0.0457P)^2^+12.6020P] where P=(Fo^2^+2Fc^2^)/3'
_refine_ls_weighting_scheme calc
_refine_ls_wR_factor_gt 0.0985
_refine_ls_wR_factor_ref 0.1040
_reflns_Friedel_coverage 0.000
_reflns_number_gt 19930
_reflns_number_total 23312
_reflns_threshold_expression 'I > 2\s(I)'
_cod_data_source_file c4cc02601b2.cif
_cod_data_source_block 7-Se
_cod_database_code 7114590
_shelxl_version_number 2013-4
_chemical_oxdiff_formula 'C64 H82 N4 Ni2 Se'
_shelx_space_group_comment
;
The symmetry employed for this shelxl refinement is uniquely defined
by the following loop, which should always be used as a source of
symmetry information in preference to the above space-group names.
They are only intended as comments.
;
_reflns_odcompleteness_completeness 98.55
_reflns_odcompleteness_iscentric 1
_reflns_odcompleteness_theta 66.97
_olex2_refinement_description
;
1. Others
 Fixed Uiso: H2(0.034) H3(0.033) H4(0.04) H5(0.041) H6(0.04) H7(0.041)
 H8(0.042) H11(0.044) H12(0.045) H13(0.037) H15(0.042) H16A(0.067) H16B(0.067)
 H16C(0.067) H17A(0.075) H17B(0.075) H17C(0.075) H18(0.033) H19A(0.054)
 H19B(0.054) H19C(0.054) H20A(0.058) H20B(0.058) H20C(0.058) H23(0.064)
 H24(0.069) H25(0.058) H27(0.061) H28A(0.101) H28B(0.101) H28C(0.101)
 H29A(0.098) H29B(0.098) H29C(0.098) H30(0.045) H31A(0.065) H31B(0.065)
 H31C(0.065) H32A(0.076) H32B(0.076) H32C(0.076) H34(0.033) H35(0.033)
 H36(0.047) H37(0.048) H38(0.043) H39(0.045) H40(0.047) H43(0.052) H44(0.059)
 H45(0.054) H47(0.044) H48A(0.085) H48B(0.085) H48C(0.085) H49A(0.065)
 H49B(0.065) H49C(0.065) H50(0.046) H51A(0.076) H51B(0.076) H51C(0.076)
 H52A(0.079) H52B(0.079) H52C(0.079) H55(0.044) H56(0.047) H57(0.042)
 H59(0.042) H60A(0.069) H60B(0.069) H60C(0.069) H61A(0.067) H61B(0.067)
 H61C(0.067) H62(0.039) H63A(0.099) H63B(0.099) H63C(0.099) H64A(0.089)
 H64B(0.089) H64C(0.089) H66(0.036) H67(0.036) H68(0.041) H69(0.042) H70(0.048)
 H71(0.051) H72(0.048) H75(0.05) H76(0.055) H77(0.047) H79(0.045) H80A(0.077)
 H80B(0.077) H80C(0.077) H81A(0.069) H81B(0.069) H81C(0.069) H82(0.038)
 H83A(0.067) H83B(0.067) H83C(0.067) H84A(0.059) H84B(0.059) H84C(0.059)
 H87(0.05) H88(0.053) H89(0.045) H91(0.04) H92A(0.065) H92B(0.065) H92C(0.065)
 H93A(0.074) H93B(0.074) H93C(0.074) H94(0.048) H95A(0.07) H95B(0.07)
 H95C(0.07) H96A(0.089) H96B(0.089) H96C(0.089) H98(0.046) H99(0.05)
 H100(0.046) H101(0.049) H102(0.044) H103(0.043) H104(0.042) H107(0.056)
 H108(0.059) H109(0.05) H111(0.056) H11A(0.103) H11B(0.103) H11C(0.103)
 H11D(0.098) H11E(0.098) H11F(0.098) H114(0.04) H11G(0.077) H11H(0.077)
 H11I(0.077) H11J(0.08) H11K(0.08) H11L(0.08) H119(0.065) H120(0.075)
 H121(0.067) H123(0.053) H12A(0.077) H12B(0.077) H12C(0.077) H12D(0.077)
 H12E(0.077) H12F(0.077) H126(0.062) H12G(0.12) H12H(0.12) H12I(0.12)
 H12J(0.105) H12K(0.105) H12L(0.105)
 Fixed X: H2(1.0711) H3(1.1217) H4(1.086) H5(0.9609) H6(0.8532) H7(0.9176)
 H8(1.0625) H11(1.0126) H12(0.8925) H13(0.8239) H15(1.1066) H16A(1.169)
 H16B(1.1116) H16C(1.0774) H17A(1.2196) H17B(1.1622) H17C(1.164) H18(0.8759)
 H19A(0.7453) H19B(0.7538) H19C(0.753) H20A(0.8591) H20B(0.8747) H20C(0.9435)
 H23(1.2379) H24(1.16) H25(1.0346) H27(1.1823) H28A(1.282) H28B(1.2052)
 H28C(1.279) H29A(1.3161) H29B(1.3147) H29C(1.2618) H30(0.9293) H31A(0.9156)
 H31B(0.9977) H31C(0.9944) H32A(0.849) H32B(0.9227) H32C(0.8885) H34(0.5752)
 H35(0.5684) H36(0.5165) H37(0.622) H38(0.5878) H39(0.456) H40(0.4203)
 H43(0.4533) H44(0.5665) H45(0.6829) H47(0.439) H48A(0.3149) H48B(0.3826)
 H48C(0.347) H49A(0.3406) H49B(0.3755) H49C(0.4261) H50(0.7157) H51A(0.7737)
 H51B(0.6802) H51C(0.7263) H52A(0.8403) H52B(0.7981) H52C(0.7904) H55(0.4065)
 H56(0.5065) H57(0.6346) H59(0.4236) H60A(0.2886) H60B(0.311) H60C(0.3386)
 H61A(0.3478) H61B(0.4376) H61C(0.3746) H62(0.697) H63A(0.7145) H63B(0.7958)
 H63C(0.7496) H64A(0.7997) H64B(0.7207) H64C(0.7493) H66(0.9936) H67(1.0215)
 H68(0.959) H69(0.8809) H70(0.967) H71(1.0921) H72(1.0946) H75(0.7793)
 H76(0.8693) H77(1.0022) H79(0.8205) H80A(0.6829) H80B(0.695) H80C(0.7245)
 H81A(0.749) H81B(0.8371) H81C(0.7672) H82(1.0968) H83A(1.1935) H83B(1.129)
 H83C(1.1274) H84A(1.1581) H84B(1.0892) H84C(1.0709) H87(0.9188) H88(1.0425)
 H89(1.1451) H91(0.852) H92A(0.7437) H92B(0.7903) H92C(0.8021) H93A(0.8124)
 H93B(0.8755) H93C(0.9039) H94(1.1309) H95A(1.2454) H95B(1.2234) H95C(1.1693)
 H96A(1.2481) H96B(1.1724) H96C(1.2227) H98(0.5045) H99(0.458) H100(0.6213)
 H101(0.4766) H102(0.4362) H103(0.5509) H104(0.6687) H107(0.6976) H108(0.6183)
 H109(0.5032) H111(0.6708) H11A(0.7029) H11B(0.6147) H11C(0.6826) H11D(0.8046)
 H11E(0.7893) H11F(0.7843) H114(0.4389) H11G(0.3562) H11H(0.4459) H11I(0.4008)
 H11J(0.319) H11K(0.3641) H11L(0.3841) H119(0.5147) H120(0.3859) H121(0.3056)
 H123(0.6194) H12A(0.6504) H12B(0.5755) H12C(0.5642) H12D(0.7097) H12E(0.6612)
 H12F(0.6394) H126(0.3657) H12G(0.2452) H12H(0.3128) H12I(0.2475) H12J(0.2475)
 H12K(0.2476) H12L(0.3147)
 Fixed Y: H2(0.5176) H3(0.5214) H4(0.2305) H5(0.1876) H6(0.1844) H7(0.2062)
 H8(0.2302) H11(0.3026) H12(0.3499) H13(0.4293) H15(0.3266) H16A(0.2319)
 H16B(0.2435) H16C(0.2159) H17A(0.355) H17B(0.4219) H17C(0.3745) H18(0.478)
 H19A(0.5156) H19B(0.4323) H19C(0.4868) H20A(0.5979) H20B(0.5726) H20C(0.5683)
 H23(0.336) H24(0.3531) H25(0.4009) H27(0.3733) H28A(0.2837) H28B(0.2538)
 H28C(0.2782) H29A(0.4124) H29B(0.4136) H29C(0.4682) H30(0.4363) H31A(0.5596)
 H31B(0.5451) H31C(0.556) H32A(0.4655) H32B(0.4573) H32C(0.3894) H34(-0.0336)
 H35(0.0125) H36(0.3108) H37(0.3705) H38(0.3519) H39(0.2891) H40(0.2507)
 H43(0.08) H44(0.0491) H45(0.0261) H47(0.1302) H48A(0.1452) H48B(0.1804)
 H48C(0.105) H49A(0.0412) H49B(-0.0046) H49C(0.0071) H50(0.0413) H51A(-0.0727)
 H51B(-0.0788) H51C(-0.0761) H52A(0.0418) H52B(0.0413) H52C(0.1091) H55(0.2051)
 H56(0.2704) H57(0.2666) H59(0.1002) H60A(0.1293) H60B(0.1763) H60C(0.2005)
 H61A(0.0212) H61B(0.02) H61C(0.0636) H62(0.1943) H63A(0.0884) H63B(0.1295)
 H63C(0.1341) H64A(0.2602) H64B(0.3059) H64C(0.268) H66(-0.0117) H67(-0.0459)
 H68(0.3411) H69(0.3415) H70(0.2833) H71(0.2389) H72(0.2914) H75(0.1944)
 H76(0.2375) H77(0.2071) H79(0.1196) H80A(0.1282) H80B(0.1442) H80C(0.2002)
 H81A(0.0132) H81B(0.0067) H81C(0.0222) H82(0.113) H83A(0.182) H83B(0.2338)
 H83C(0.2159) H84A(0.0607) H84B(0.0902) H84C(0.0307) H87(0.0328) H88(0.0636)
 H89(0.0901) H91(0.0412) H92A(0.0186) H92B(0.0874) H92C(0.0132) H93A(-0.0801)
 H93B(-0.0894) H93C(-0.076) H94(0.1012) H95A(0.165) H95B(0.152) H95C(0.2018)
 H96A(0.0329) H96B(-0.0148) H96C(0.0162) H98(0.482) H99(0.5156) H100(0.2242)
 H101(0.2514) H102(0.2069) H103(0.1359) H104(0.1565) H107(0.3331) H108(0.2401)
 H109(0.2104) H111(0.4401) H11A(0.529) H11B(0.5027) H11C(0.4746) H11D(0.448)
 H11E(0.3915) H11F(0.3675) H114(0.281) H11G(0.1851) H11H(0.1606) H11I(0.1798)
 H11J(0.3109) H11K(0.3137) H11L(0.3704) H119(0.4091) H120(0.3697) H121(0.3548)
 H123(0.4327) H12A(0.5489) H12B(0.5465) H12C(0.5472) H12D(0.44) H12E(0.3675)
 H12F(0.4322) H126(0.37) H12G(0.4345) H12H(0.4826) H12I(0.448) H12J(0.3034)
 H12K(0.3077) H12L(0.2642)
 Fixed Z: H2(0.8166) H3(0.8779) H4(0.8526) H5(0.8177) H6(0.8575) H7(0.9181)
 H8(0.9155) H11(0.7301) H12(0.7078) H13(0.7394) H15(0.8148) H16A(0.7883)
 H16B(0.7544) H16C(0.7878) H17A(0.7867) H17B(0.7864) H17C(0.7532) H18(0.8264)
 H19A(0.8086) H19B(0.8021) H19C(0.7713) H20A(0.8063) H20B(0.7693) H20C(0.7997)
 H23(0.9613) H24(1.0048) H25(0.9943) H27(0.8724) H28A(0.876) H28B(0.8906)
 H28C(0.9159) H29A(0.8796) H29B(0.9196) H29C(0.8964) H30(0.9139) H31A(0.9271)
 H31B(0.9127) H31C(0.9524) H32A(0.9573) H32B(0.9853) H32C(0.9646) H34(0.8559)
 H35(0.797) H36(0.8078) H37(0.8474) H38(0.9084) H39(0.9058) H40(0.8446)
 H43(0.9667) H44(1.001) H45(0.9779) H47(0.88) H48A(0.9012) H48B(0.9266)
 H48C(0.9353) H49A(0.8664) H49B(0.8984) H49C(0.8674) H50(0.8898) H51A(0.9046)
 H51B(0.8999) H51C(0.937) H52A(0.9231) H52B(0.957) H52C(0.9328) H55(0.7317)
 H56(0.7104) H57(0.7376) H59(0.8084) H60A(0.7938) H60B(0.7628) H60C(0.8006)
 H61A(0.7705) H61B(0.7633) H61C(0.7389) H62(0.8184) H63A(0.7874) H63B(0.7957)
 H63C(0.7587) H64A(0.7979) H64B(0.7943) H64C(0.7619) H66(1.0612) H67(1.1221)
 H68(1.159) H69(1.0995) H70(1.0592) H71(1.0947) H72(1.154) H75(1.0072)
 H76(0.9718) H77(0.9818) H79(1.088) H80A(1.0742) H80B(1.0356) H80C(1.0644)
 H81A(1.073) H81B(1.0637) H81C(1.0347) H82(1.0545) H83A(1.0303) H83B(1.043)
 H83C(1.0037) H84A(1.009) H84B(0.9824) H84C(1.0091) H87(1.2381) H88(1.2641)
 H89(1.2318) H91(1.1495) H92A(1.1813) H92B(1.1959) H92C(1.2153) H93A(1.155)
 H93B(1.1873) H93C(1.1509) H94(1.1403) H95A(1.1631) H95B(1.2006) H95C(1.1752)
 H96A(1.1535) H96B(1.1572) H96C(1.1901) H98(1.0423) H99(1.0974) H100(1.1861)
 H101(1.1717) H102(1.1114) H103(1.0921) H104(1.1358) H107(0.9839) H108(0.962)
 H109(0.9864) H111(1.0573) H11A(1.0177) H11B(1.0083) H11C(0.9872) H11D(1.0463)
 H11E(1.0164) H11F(1.0546) H114(1.0617) H11G(1.0413) H11H(1.0443) H11I(1.0082)
 H11J(1.0284) H11K(0.9954) H11L(1.0249) H119(1.2291) H120(1.229) H121(1.1784)
 H123(1.1555) H12A(1.1772) H12B(1.1978) H12C(1.1574) H12D(1.205) H12E(1.2049)
 H12F(1.2281) H126(1.0941) H12G(1.0849) H12H(1.104) H12I(1.1247) H12J(1.0907)
 H12K(1.1308) H12L(1.1148)
;

loop_
_space_group_symop_operation_xyz
'x, y, z'
'-x+1/2, y+1/2, -z+1/2'
'-x, -y, -z'
'x-1/2, -y-1/2, z-1/2'

loop_
_atom_site_label
_atom_site_type_symbol
_atom_site_fract_x
_atom_site_fract_y
_atom_site_fract_z
_atom_site_U_iso_or_equiv
_atom_site_adp_type
_atom_site_occupancy
_atom_site_site_symmetry_order
_atom_site_calc_flag
_atom_site_refinement_flags_posn
_atom_site_refinement_flags_adp
C1 C 1.00954(17) 0.38644(16) 0.85864(7) 0.0228(5) Uani 1 1 d . .
C2 C 1.06035(19) 0.48440(17) 0.83340(7) 0.0283(6) Uani 1 1 d . .
H2 H 1.0711 0.5176 0.8166 0.034 Uiso 1 1 calc R U
C3 C 1.08805(18) 0.48661(17) 0.86695(7) 0.0276(6) Uani 1 1 d . .
H3 H 1.1217 0.5214 0.8779 0.033 Uiso 1 1 calc R U
C4 C 1.0380(2) 0.21926(18) 0.86122(9) 0.0334(7) Uani 1 1 d . .
H4 H 1.0860 0.2305 0.8526 0.040 Uiso 1 1 calc R U
C5 C 0.9670(2) 0.19753(18) 0.84120(8) 0.0340(7) Uani 1 1 d . .
H5 H 0.9609 0.1876 0.8177 0.041 Uiso 1 1 calc R U
C6 C 0.9071(2) 0.19378(17) 0.86380(9) 0.0330(7) Uani 1 1 d . .
H6 H 0.8532 0.1844 0.8575 0.040 Uiso 1 1 calc R U
C7 C 0.9436(2) 0.20697(17) 0.89822(8) 0.0338(7) Uani 1 1 d . .
H7 H 0.9176 0.2062 0.9181 0.041 Uiso 1 1 calc R U
C8 C 1.0245(2) 0.22117(18) 0.89686(8) 0.0349(7) Uani 1 1 d . .
H8 H 1.0625 0.2302 0.9155 0.042 Uiso 1 1 calc R U
C9 C 0.97685(18) 0.40089(16) 0.79499(7) 0.0241(6) Uani 1 1 d . .
C10 C 1.02037(19) 0.35305(17) 0.77615(7) 0.0290(6) Uani 1 1 d . .
C11 C 0.9860(2) 0.3347(2) 0.74326(8) 0.0366(7) Uani 1 1 d . .
H11 H 1.0126 0.3026 0.7301 0.044 Uiso 1 1 calc R U
C12 C 0.9140(2) 0.3630(2) 0.72988(8) 0.0376(7) Uani 1 1 d . .
H12 H 0.8925 0.3499 0.7078 0.045 Uiso 1 1 calc R U
C13 C 0.8728(2) 0.41071(18) 0.74884(7) 0.0305(6) Uani 1 1 d . .
H13 H 0.8239 0.4293 0.7394 0.037 Uiso 1 1 calc R U
C14 C 0.90392(18) 0.43116(16) 0.78204(7) 0.0242(6) Uani 1 1 d . .
C15 C 1.1023(2) 0.32495(19) 0.78963(8) 0.0351(7) Uani 1 1 d . .
H15 H 1.1066 0.3266 0.8148 0.042 Uiso 1 1 calc R U
C16 C 1.1164(2) 0.2468(2) 0.77906(10) 0.0448(9) Uani 1 1 d . .
H16A H 1.1690 0.2319 0.7883 0.067 Uiso 1 1 calc R U
H16B H 1.1116 0.2435 0.7544 0.067 Uiso 1 1 calc R U
H16C H 1.0774 0.2159 0.7878 0.067 Uiso 1 1 calc R U
C17 C 1.1682(2) 0.3737(2) 0.77786(11) 0.0501(9) Uani 1 1 d . .
H17A H 1.2196 0.3550 0.7867 0.075 Uiso 1 1 calc R U
H17B H 1.1622 0.4219 0.7864 0.075 Uiso 1 1 calc R U
H17C H 1.1640 0.3745 0.7532 0.075 Uiso 1 1 calc R U
C18 C 0.86052(19) 0.48644(17) 0.80184(7) 0.0276(6) Uani 1 1 d . .
H18 H 0.8759 0.4780 0.8264 0.033 Uiso 1 1 calc R U
C19 C 0.7697(2) 0.4797(2) 0.79538(8) 0.0362(7) Uani 1 1 d . .
H19A H 0.7453 0.5156 0.8086 0.054 Uiso 1 1 calc R U
H19B H 0.7538 0.4323 0.8021 0.054 Uiso 1 1 calc R U
H19C H 0.7530 0.4868 0.7713 0.054 Uiso 1 1 calc R U
C20 C 0.8869(2) 0.56353(19) 0.79351(9) 0.0388(7) Uani 1 1 d . .
H20A H 0.8591 0.5979 0.8063 0.058 Uiso 1 1 calc R U
H20B H 0.8747 0.5726 0.7693 0.058 Uiso 1 1 calc R U
H20C H 0.9435 0.5683 0.7997 0.058 Uiso 1 1 calc R U
C21 C 1.0839(2) 0.40501(17) 0.91691(7) 0.0301(6) Uani 1 1 d . .
C22 C 1.1599(2) 0.3750(2) 0.92269(9) 0.0408(8) Uani 1 1 d . .
C23 C 1.1872(3) 0.3560(2) 0.95648(11) 0.0535(11) Uani 1 1 d . .
H23 H 1.2379 0.3360 0.9613 0.064 Uiso 1 1 calc R U
C24 C 1.1406(3) 0.3662(2) 0.98243(10) 0.0577(12) Uani 1 1 d . .
H24 H 1.1600 0.3531 1.0048 0.069 Uiso 1 1 calc R U
C25 C 1.0658(3) 0.3955(2) 0.97617(8) 0.0483(10) Uani 1 1 d . .
H25 H 1.0346 0.4009 0.9943 0.058 Uiso 1 1 calc R U
C26 C 1.0348(2) 0.41775(18) 0.94294(7) 0.0343(7) Uani 1 1 d . .
C27 C 1.2142(2) 0.3651(2) 0.89456(11) 0.0510(10) Uani 1 1 d . .
H27 H 1.1823 0.3733 0.8724 0.061 Uiso 1 1 calc R U
C28 C 1.2483(3) 0.2880(3) 0.89426(15) 0.0674(13) Uani 1 1 d . .
H28A H 1.2820 0.2837 0.8760 0.101 Uiso 1 1 calc R U
H28B H 1.2052 0.2538 0.8906 0.101 Uiso 1 1 calc R U
H28C H 1.2790 0.2782 0.9159 0.101 Uiso 1 1 calc R U
C29 C 1.2832(3) 0.4200(3) 0.89785(14) 0.0650(12) Uani 1 1 d . .
H29A H 1.3161 0.4124 0.8796 0.098 Uiso 1 1 calc R U
H29B H 1.3147 0.4136 0.9196 0.098 Uiso 1 1 calc R U
H29C H 1.2618 0.4682 0.8964 0.098 Uiso 1 1 calc R U
C30 C 0.9551(2) 0.4549(2) 0.93587(8) 0.0371(8) Uani 1 1 d . .
H30 H 0.9293 0.4363 0.9139 0.045 Uiso 1 1 calc R U
C31 C 0.9668(2) 0.5365(2) 0.93161(9) 0.0434(8) Uani 1 1 d . .
H31A H 0.9156 0.5596 0.9271 0.065 Uiso 1 1 calc R U
H31B H 0.9977 0.5451 0.9127 0.065 Uiso 1 1 calc R U
H31C H 0.9944 0.5560 0.9524 0.065 Uiso 1 1 calc R U
C32 C 0.8985(3) 0.4404(2) 0.96331(10) 0.0505(10) Uani 1 1 d . .
H32A H 0.8490 0.4655 0.9573 0.076 Uiso 1 1 calc R U
H32B H 0.9227 0.4573 0.9853 0.076 Uiso 1 1 calc R U
H32C H 0.8885 0.3894 0.9646 0.076 Uiso 1 1 calc R U
C33 C 0.57136(17) 0.13787(16) 0.85226(7) 0.0229(5) Uani 1 1 d . .
C34 C 0.57352(18) 0.01476(16) 0.84921(8) 0.0276(6) Uani 1 1 d . .
H34 H 0.5752 -0.0336 0.8559 0.033 Uiso 1 1 calc R U
C35 C 0.56971(18) 0.04005(17) 0.81696(8) 0.0279(6) Uani 1 1 d . .
H35 H 0.5684 0.0125 0.7970 0.033 Uiso 1 1 calc R U
C36 C 0.5193(2) 0.31225(19) 0.83174(9) 0.0396(8) Uani 1 1 d . .
H36 H 0.5165 0.3108 0.8078 0.047 Uiso 1 1 calc R U
C37 C 0.5777(2) 0.34596(18) 0.85380(10) 0.0397(8) Uani 1 1 d . .
H37 H 0.6220 0.3705 0.8474 0.048 Uiso 1 1 calc R U
C38 C 0.5574(2) 0.33615(18) 0.88845(9) 0.0360(7) Uani 1 1 d . .
H38 H 0.5878 0.3519 0.9084 0.043 Uiso 1 1 calc R U
C39 C 0.4847(2) 0.29908(19) 0.88730(9) 0.0378(7) Uani 1 1 d . .
H39 H 0.4560 0.2891 0.9058 0.045 Uiso 1 1 calc R U
C40 C 0.4635(2) 0.27977(19) 0.85266(10) 0.0388(7) Uani 1 1 d . .
H40 H 0.4203 0.2507 0.8446 0.047 Uiso 1 1 calc R U
C41 C 0.57321(18) 0.06810(16) 0.90776(7) 0.0261(6) Uani 1 1 d . .
C42 C 0.5003(2) 0.08010(17) 0.92111(8) 0.0306(6) Uani 1 1 d . .
C43 C 0.5004(2) 0.0721(2) 0.95679(9) 0.0433(8) Uani 1 1 d . .
H43 H 0.4533 0.0800 0.9667 0.052 Uiso 1 1 calc R U
C44 C 0.5680(3) 0.0530(2) 0.97738(9) 0.0490(9) Uani 1 1 d . .
H44 H 0.5665 0.0491 1.0010 0.059 Uiso 1 1 calc R U
C45 C 0.6376(3) 0.0397(2) 0.96351(9) 0.0447(9) Uani 1 1 d . .
H45 H 0.6829 0.0261 0.9779 0.054 Uiso 1 1 calc R U
C46 C 0.6423(2) 0.04597(18) 0.92808(8) 0.0328(7) Uani 1 1 d . .
C47 C 0.4247(2) 0.09764(19) 0.89817(9) 0.0367(7) Uani 1 1 d . .
H47 H 0.4390 0.1302 0.8800 0.044 Uiso 1 1 calc R U
C48 C 0.3614(3) 0.1356(2) 0.91711(13) 0.0566(11) Uani 1 1 d . .
H48A H 0.3149 0.1452 0.9012 0.085 Uiso 1 1 calc R U
H48B H 0.3826 0.1804 0.9266 0.085 Uiso 1 1 calc R U
H48C H 0.3470 0.1050 0.9353 0.085 Uiso 1 1 calc R U
C49 C 0.3883(2) 0.0289(2) 0.88097(10) 0.0435(8) Uani 1 1 d . .
H49A H 0.3406 0.0412 0.8664 0.065 Uiso 1 1 calc R U
H49B H 0.3755 -0.0046 0.8984 0.065 Uiso 1 1 calc R U
H49C H 0.4261 0.0071 0.8674 0.065 Uiso 1 1 calc R U
C50 C 0.7188(2) 0.0246(2) 0.91368(9) 0.0385(7) Uani 1 1 d . .
H50 H 0.7157 0.0413 0.8898 0.046 Uiso 1 1 calc R U
C51 C 0.7254(3) -0.0586(2) 0.91381(11) 0.0503(9) Uani 1 1 d . .
H51A H 0.7737 -0.0727 0.9046 0.076 Uiso 1 1 calc R U
H51B H 0.6802 -0.0788 0.8999 0.076 Uiso 1 1 calc R U
H51C H 0.7263 -0.0761 0.9370 0.076 Uiso 1 1 calc R U
C52 C 0.7939(2) 0.0573(2) 0.93350(12) 0.0527(10) Uani 1 1 d . .
H52A H 0.8403 0.0418 0.9231 0.079 Uiso 1 1 calc R U
H52B H 0.7981 0.0413 0.9570 0.079 Uiso 1 1 calc R U
H52C H 0.7904 0.1091 0.9328 0.079 Uiso 1 1 calc R U
C53 C 0.55175(18) 0.15976(17) 0.78861(7) 0.0260(6) Uani 1 1 d . .
C54 C 0.47354(19) 0.16039(18) 0.77232(7) 0.0301(6) Uani 1 1 d . .
C55 C 0.4581(2) 0.2031(2) 0.74285(8) 0.0367(7) Uani 1 1 d . .
H55 H 0.4065 0.2051 0.7317 0.044 Uiso 1 1 calc R U
C56 C 0.5179(2) 0.2423(2) 0.73008(8) 0.0396(8) Uani 1 1 d . .
H56 H 0.5065 0.2704 0.7104 0.047 Uiso 1 1 calc R U
C57 C 0.5948(2) 0.23993(19) 0.74651(8) 0.0346(7) Uani 1 1 d . .
H57 H 0.6346 0.2666 0.7376 0.042 Uiso 1 1 calc R U
C58 C 0.61425(19) 0.19879(17) 0.77609(7) 0.0288(6) Uani 1 1 d . .
C59 C 0.40629(19) 0.1163(2) 0.78488(8) 0.0348(7) Uani 1 1 d . .
H59 H 0.4236 0.1002 0.8084 0.042 Uiso 1 1 calc R U
C60 C 0.3289(2) 0.1596(2) 0.78557(10) 0.0459(9) Uani 1 1 d . .
H60A H 0.2886 0.1293 0.7938 0.069 Uiso 1 1 calc R U
H60B H 0.3110 0.1763 0.7628 0.069 Uiso 1 1 calc R U
H60C H 0.3386 0.2005 0.8006 0.069 Uiso 1 1 calc R U
C61 C 0.3901(2) 0.0490(2) 0.76227(10) 0.0446(8) Uani 1 1 d . .
H61A H 0.3478 0.0212 0.7705 0.067 Uiso 1 1 calc R U
H61B H 0.4376 0.0200 0.7633 0.067 Uiso 1 1 calc R U
H61C H 0.3746 0.0636 0.7389 0.067 Uiso 1 1 calc R U
C62 C 0.69946(19) 0.19704(19) 0.79352(8) 0.0326(7) Uani 1 1 d . .
H62 H 0.6970 0.1943 0.8184 0.039 Uiso 1 1 calc R U
C63 C 0.7439(2) 0.1313(3) 0.78286(15) 0.0660(14) Uani 1 1 d . .
H63A H 0.7145 0.0884 0.7874 0.099 Uiso 1 1 calc R U
H63B H 0.7958 0.1295 0.7957 0.099 Uiso 1 1 calc R U
H63C H 0.7496 0.1341 0.7587 0.099 Uiso 1 1 calc R U
C64 C 0.7466(3) 0.2639(2) 0.78621(12) 0.0596(12) Uani 1 1 d . .
H64A H 0.7997 0.2602 0.7979 0.089 Uiso 1 1 calc R U
H64B H 0.7207 0.3059 0.7943 0.089 Uiso 1 1 calc R U
H64C H 0.7493 0.2680 0.7619 0.089 Uiso 1 1 calc R U
C65 C 0.97106(16) 0.11839(16) 1.11189(7) 0.0230(5) Uani 1 1 d . .
C66 C 0.99012(19) 0.01824(17) 1.08008(7) 0.0296(6) Uani 1 1 d . .
H66 H 0.9936 -0.0117 1.0612 0.036 Uiso 1 1 calc R U
C67 C 1.00543(19) -0.00067(17) 1.11348(8) 0.0301(6) Uani 1 1 d . .
H67 H 1.0215 -0.0459 1.1221 0.036 Uiso 1 1 calc R U
C68 C 0.9773(2) 0.32349(18) 1.13899(9) 0.0343(7) Uani 1 1 d . .
H68 H 0.9590 0.3411 1.1590 0.041 Uiso 1 1 calc R U
C69 C 0.9321(2) 0.32296(17) 1.10513(8) 0.0353(7) Uani 1 1 d . .
H69 H 0.8809 0.3415 1.0995 0.042 Uiso 1 1 calc R U
C70 C 0.9797(2) 0.28961(19) 1.08278(9) 0.0399(8) Uani 1 1 d . .
H70 H 0.9670 0.2833 1.0592 0.048 Uiso 1 1 calc R U
C71 C 1.0520(2) 0.2668(2) 1.10274(10) 0.0427(8) Uani 1 1 d . .
H71 H 1.0921 0.2389 1.0947 0.051 Uiso 1 1 calc R U
C72 C 1.0523(2) 0.2935(2) 1.13657(10) 0.0401(8) Uani 1 1 d . .
H72 H 1.0946 0.2914 1.1540 0.048 Uiso 1 1 calc R U
C73 C 0.94092(18) 0.12880(17) 1.04807(7) 0.0263(6) Uani 1 1 d . .
C74 C 0.8584(2) 0.14278(19) 1.04128(7) 0.0318(7) Uani 1 1 d . .
C75 C 0.8334(2) 0.1837(2) 1.01219(8) 0.0421(8) Uani 1 1 d . .
H75 H 0.7793 0.1944 1.0072 0.050 Uiso 1 1 calc R U
C76 C 0.8871(2) 0.2088(2) 0.99067(8) 0.0456(9) Uani 1 1 d . .
H76 H 0.8693 0.2375 0.9718 0.055 Uiso 1 1 calc R U
C77 C 0.9670(2) 0.1915(2) 0.99700(8) 0.0395(8) Uani 1 1 d . .
H77 H 1.0022 0.2071 0.9818 0.047 Uiso 1 1 calc R U
C78 C 0.99599(19) 0.15105(18) 1.02582(7) 0.0299(6) Uani 1 1 d . .
C79 C 0.79837(19) 0.1124(2) 1.06401(8) 0.0374(8) Uani 1 1 d . .
H79 H 0.8205 0.1196 1.0880 0.045 Uiso 1 1 calc R U
C80 C 0.7179(2) 0.1497(3) 1.05910(11) 0.0517(10) Uani 1 1 d . .
H80A H 0.6829 0.1282 1.0742 0.077 Uiso 1 1 calc R U
H80B H 0.6950 0.1442 1.0356 0.077 Uiso 1 1 calc R U
H80C H 0.7245 0.2002 1.0644 0.077 Uiso 1 1 calc R U
C81 C 0.7868(2) 0.0311(2) 1.05830(10) 0.0459(9) Uani 1 1 d . .
H81A H 0.7490 0.0132 1.0730 0.069 Uiso 1 1 calc R U
H81B H 0.8371 0.0067 1.0637 0.069 Uiso 1 1 calc R U
H81C H 0.7672 0.0222 1.0347 0.069 Uiso 1 1 calc R U
C82 C 1.08436(19) 0.13192(19) 1.03111(8) 0.0314(6) Uani 1 1 d . .
H82 H 1.0968 0.1130 1.0545 0.038 Uiso 1 1 calc R U
C83 C 1.1386(2) 0.1969(2) 1.02659(10) 0.0445(8) Uani 1 1 d . .
H83A H 1.1935 0.1820 1.0303 0.067 Uiso 1 1 calc R U
H83B H 1.1290 0.2338 1.0430 0.067 Uiso 1 1 calc R U
H83C H 1.1274 0.2159 1.0037 0.067 Uiso 1 1 calc R U
C84 C 1.1023(2) 0.0729(2) 1.00552(9) 0.0397(8) Uani 1 1 d . .
H84A H 1.1581 0.0607 1.0090 0.059 Uiso 1 1 calc R U
H84B H 1.0892 0.0902 0.9824 0.059 Uiso 1 1 calc R U
H84C H 1.0709 0.0307 1.0091 0.059 Uiso 1 1 calc R U
C85 C 1.00593(19) 0.06224(17) 1.16977(7) 0.0269(6) Uani 1 1 d . .
C86 C 0.9429(2) 0.04266(17) 1.18863(8) 0.0317(6) Uani 1 1 d . .
C87 C 0.9592(2) 0.0443(2) 1.22457(8) 0.0413(8) Uani 1 1 d . .
H87 H 0.9188 0.0328 1.2381 0.050 Uiso 1 1 calc R U
C88 C 1.0335(2) 0.0625(2) 1.24018(8) 0.0438(9) Uani 1 1 d . .
H88 H 1.0425 0.0636 1.2641 0.053 Uiso 1 1 calc R U
C89 C 1.0947(2) 0.0793(2) 1.22087(8) 0.0378(7) Uani 1 1 d . .
H89 H 1.1451 0.0901 1.2318 0.045 Uiso 1 1 calc R U
C90 C 1.0818(2) 0.08018(18) 1.18504(8) 0.0311(6) Uani 1 1 d . .
C91 C 0.8623(2) 0.01719(18) 1.17196(8) 0.0337(7) Uani 1 1 d . .
H91 H 0.8520 0.0412 1.1495 0.040 Uiso 1 1 calc R U
C92 C 0.7931(2) 0.0359(2) 1.19311(10) 0.0437(8) Uani 1 1 d . .
H92A H 0.7437 0.0186 1.1813 0.065 Uiso 1 1 calc R U
H92B H 0.7903 0.0874 1.1959 0.065 Uiso 1 1 calc R U
H92C H 0.8021 0.0132 1.2153 0.065 Uiso 1 1 calc R U
C93 C 0.8636(2) -0.0647(2) 1.16569(12) 0.0493(9) Uani 1 1 d . .
H93A H 0.8124 -0.0801 1.1550 0.074 Uiso 1 1 calc R U
H93B H 0.8755 -0.0894 1.1873 0.074 Uiso 1 1 calc R U
H93C H 0.9039 -0.0760 1.1509 0.074 Uiso 1 1 calc R U
C94 C 1.1517(2) 0.0933(2) 1.16439(8) 0.0396(8) Uani 1 1 d . .
H94 H 1.1309 0.1012 1.1403 0.048 Uiso 1 1 calc R U
C95 C 1.2022(2) 0.1592(2) 1.17699(10) 0.0469(9) Uani 1 1 d . .
H95A H 1.2454 0.1650 1.1631 0.070 Uiso 1 1 calc R U
H95B H 1.2234 0.1520 1.2006 0.070 Uiso 1 1 calc R U
H95C H 1.1693 0.2018 1.1752 0.070 Uiso 1 1 calc R U
C96 C 1.2035(3) 0.0257(3) 1.16649(12) 0.0592(11) Uani 1 1 d . .
H96A H 1.2481 0.0329 1.1535 0.089 Uiso 1 1 calc R U
H96B H 1.1724 -0.0148 1.1572 0.089 Uiso 1 1 calc R U
H96C H 1.2227 0.0162 1.1901 0.089 Uiso 1 1 calc R U
C97 C 0.53481(17) 0.35877(16) 1.09821(7) 0.0249(6) Uani 1 1 d . .
C98 C 0.5074(2) 0.45362(18) 1.06202(9) 0.0382(7) Uani 1 1 d . .
H98 H 0.5045 0.4820 1.0423 0.046 Uiso 1 1 calc R U
C99 C 0.4819(2) 0.47216(19) 1.09220(10) 0.0417(8) Uani 1 1 d . .
H99 H 0.4580 0.5156 1.0974 0.050 Uiso 1 1 calc R U
C100 C 0.5901(2) 0.2117(2) 1.16582(8) 0.0381(8) Uani 1 1 d . .
H100 H 0.6213 0.2242 1.1861 0.046 Uiso 1 1 calc R U
C101 C 0.5094(2) 0.2275(2) 1.15764(9) 0.0406(8) Uani 1 1 d . .
H101 H 0.4766 0.2514 1.1717 0.049 Uiso 1 1 calc R U
C102 C 0.4861(2) 0.20056(19) 1.12382(9) 0.0370(7) Uani 1 1 d . .
H102 H 0.4362 0.2069 1.1114 0.044 Uiso 1 1 calc R U
C103 C 0.5514(2) 0.16244(18) 1.11232(9) 0.0354(7) Uani 1 1 d . .
H103 H 0.5509 0.1359 1.0921 0.043 Uiso 1 1 calc R U
C104 C 0.6168(2) 0.17247(18) 1.13732(9) 0.0354(7) Uani 1 1 d . .
H104 H 0.6687 0.1565 1.1358 0.042 Uiso 1 1 calc R U
C105 C 0.56332(18) 0.34270(17) 1.03702(7) 0.0271(6) Uani 1 1 d . .
C106 C 0.6331(2) 0.3618(2) 1.02250(8) 0.0366(7) Uani 1 1 d . .
C107 C 0.6517(2) 0.3217(3) 0.99406(9) 0.0467(9) Uani 1 1 d . .
H107 H 0.6976 0.3331 0.9839 0.056 Uiso 1 1 calc R U
C108 C 0.6043(3) 0.2661(3) 0.98085(9) 0.0492(10) Uani 1 1 d . .
H108 H 0.6183 0.2401 0.9620 0.059 Uiso 1 1 calc R U
C109 C 0.5351(2) 0.2484(2) 0.99555(9) 0.0416(8) Uani 1 1 d . .
H109 H 0.5032 0.2104 0.9864 0.050 Uiso 1 1 calc R U
C110 C 0.51284(19) 0.28648(18) 1.02366(7) 0.0304(6) Uani 1 1 d . .
C111 C 0.6851(2) 0.4250(2) 1.03469(9) 0.0464(9) Uani 1 1 d . .
H111 H 0.6708 0.4401 1.0573 0.056 Uiso 1 1 calc R U
C112 C 0.6699(3) 0.4888(3) 1.00964(12) 0.0686(15) Uani 1 1 d . .
H11A H 0.7029 0.5290 1.0177 0.103 Uiso 1 1 calc R U
H11B H 0.6147 0.5027 1.0083 0.103 Uiso 1 1 calc R U
H11C H 0.6826 0.4746 0.9872 0.103 Uiso 1 1 calc R U
C113 C 0.7741(2) 0.4063(3) 1.03834(11) 0.0653(15) Uani 1 1 d . .
H11D H 0.8046 0.4480 1.0463 0.098 Uiso 1 1 calc R U
H11E H 0.7893 0.3915 1.0164 0.098 Uiso 1 1 calc R U
H11F H 0.7843 0.3675 1.0546 0.098 Uiso 1 1 calc R U
C114 C 0.43314(19) 0.27056(19) 1.03700(8) 0.0331(7) Uani 1 1 d . .
H114 H 0.4389 0.2810 1.0617 0.040 Uiso 1 1 calc R U
C115 C 0.4065(3) 0.1917(2) 1.03227(11) 0.0516(10) Uani 1 1 d . .
H11G H 0.3562 0.1851 1.0413 0.077 Uiso 1 1 calc R U
H11H H 0.4459 0.1606 1.0443 0.077 Uiso 1 1 calc R U
H11I H 0.4008 0.1798 1.0082 0.077 Uiso 1 1 calc R U
C116 C 0.3692(2) 0.3211(3) 1.01985(11) 0.0536(10) Uani 1 1 d . .
H11J H 0.3190 0.3109 1.0284 0.080 Uiso 1 1 calc R U
H11K H 0.3641 0.3137 0.9954 0.080 Uiso 1 1 calc R U
H11L H 0.3841 0.3704 1.0249 0.080 Uiso 1 1 calc R U
C117 C 0.4662(2) 0.4055(2) 1.14692(9) 0.0382(7) Uani 1 1 d . .
C118 C 0.5157(2) 0.4175(2) 1.17732(9) 0.0421(8) Uani 1 1 d . .
C119 C 0.4832(3) 0.4028(3) 1.20826(10) 0.0543(11) Uani 1 1 d . .
H119 H 0.5147 0.4091 1.2291 0.065 Uiso 1 1 calc R U
C120 C 0.4060(3) 0.3793(3) 1.20824(12) 0.0627(13) Uani 1 1 d . .
H120 H 0.3859 0.3697 1.2290 0.075 Uiso 1 1 calc R U
C121 C 0.3582(3) 0.3699(3) 1.17793(11) 0.0561(11) Uani 1 1 d . .
H121 H 0.3056 0.3548 1.1784 0.067 Uiso 1 1 calc R U
C122 C 0.3871(2) 0.3827(2) 1.14627(10) 0.0447(9) Uani 1 1 d . .
C123 C 0.5997(2) 0.4477(2) 1.17711(9) 0.0444(9) Uani 1 1 d . .
H123 H 0.6194 0.4327 1.1555 0.053 Uiso 1 1 calc R U
C124 C 0.5972(3) 0.5302(2) 1.17741(10) 0.0511(10) Uani 1 1 d . .
H12A H 0.6504 0.5489 1.1772 0.077 Uiso 1 1 calc R U
H12B H 0.5755 0.5465 1.1978 0.077 Uiso 1 1 calc R U
H12C H 0.5642 0.5472 1.1574 0.077 Uiso 1 1 calc R U
C125 C 0.6578(3) 0.4192(2) 1.20646(10) 0.0513(10) Uani 1 1 d . .
H12D H 0.7097 0.4400 1.2050 0.077 Uiso 1 1 calc R U
H12E H 0.6612 0.3675 1.2049 0.077 Uiso 1 1 calc R U
H12F H 0.6394 0.4322 1.2281 0.077 Uiso 1 1 calc R U
C126 C 0.3318(2) 0.3739(3) 1.11296(11) 0.0514(10) Uani 1 1 d . .
H126 H 0.3657 0.3700 1.0941 0.062 Uiso 1 1 calc R U
C127 C 0.2795(3) 0.4410(4) 1.10599(15) 0.0798(17) Uani 1 1 d . .
H12G H 0.2452 0.4345 1.0849 0.120 Uiso 1 1 calc R U
H12H H 0.3128 0.4826 1.1040 0.120 Uiso 1 1 calc R U
H12I H 0.2475 0.4480 1.1247 0.120 Uiso 1 1 calc R U
C128 C 0.2807(3) 0.3061(3) 1.11225(14) 0.0703(14) Uani 1 1 d . .
H12J H 0.2475 0.3034 1.0907 0.105 Uiso 1 1 calc R U
H12K H 0.2476 0.3077 1.1308 0.105 Uiso 1 1 calc R U
H12L H 0.3147 0.2642 1.1148 0.105 Uiso 1 1 calc R U
N1 N 1.01264(14) 0.42329(13) 0.82863(6) 0.0233(5) Uani 1 1 d . .
N2 N 1.05659(15) 0.42675(14) 0.88196(6) 0.0244(5) Uani 1 1 d . .
N3 N 0.57451(14) 0.07446(13) 0.87074(6) 0.0234(5) Uani 1 1 d . .
N4 N 0.56814(14) 0.11462(13) 0.81888(6) 0.0240(5) Uani 1 1 d . .
N5 N 0.96830(14) 0.09030(14) 1.07920(6) 0.0239(5) Uani 1 1 d . .
N6 N 0.99242(15) 0.06079(14) 1.13245(6) 0.0245(5) Uani 1 1 d . .
N7 N 0.53907(15) 0.38440(14) 1.06571(6) 0.0274(5) Uani 1 1 d . .
N8 N 0.49818(16) 0.41363(15) 1.11407(7) 0.0311(5) Uani 1 1 d . .
Ni1 Ni 0.95308(3) 0.30082(3) 0.86670(2) 0.02328(10) Uani 1 1 d . .
Ni2 Ni 0.57696(3) 0.23409(3) 0.86785(2) 0.02324(10) Uani 1 1 d . .
Ni3 Ni 0.95627(3) 0.21617(3) 1.12351(2) 0.02443(10) Uani 1 1 d . .
Ni4 Ni 0.57984(3) 0.27582(3) 1.11977(2) 0.02473(11) Uani 1 1 d . .
Se1 Se 0.83284(2) 0.36125(2) 0.86577(2) 0.02863(7) Uani 1 1 d . .
Se2 Se 0.76699(2) 0.31974(2) 0.91159(2) 0.02768(7) Uani 1 1 d . .
Se3 Se 0.70099(2) 0.21186(2) 0.89572(2) 0.02769(7) Uani 1 1 d . .
Se4 Se 0.85411(2) 0.19475(2) 1.15627(2) 0.02871(7) Uani 1 1 d . .
Se5 Se 0.78725(2) 0.30219(2) 1.16552(2) 0.03238(8) Uani 1 1 d . .
Se6 Se 0.70236(2) 0.32909(2) 1.11587(2) 0.02926(7) Uani 1 1 d . .

loop_
_atom_site_aniso_label
_atom_site_aniso_U_11
_atom_site_aniso_U_22
_atom_site_aniso_U_33
_atom_site_aniso_U_23
_atom_site_aniso_U_13
_atom_site_aniso_U_12
C1 0.0245(14) 0.0272(14) 0.0168(12) 0.0008(10) 0.0027(10) 0.0044(11)
C2 0.0345(16) 0.0278(15) 0.0233(13) 0.0026(11) 0.0053(12) -0.0020(12)
C3 0.0279(15) 0.0283(15) 0.0261(14) -0.0009(11) 0.0008(11) -0.0037(12)
C4 0.0314(16) 0.0319(16) 0.0383(17) 0.0038(13) 0.0098(13) 0.0029(13)
C5 0.0381(18) 0.0317(16) 0.0330(16) -0.0058(12) 0.0073(13) 0.0010(13)
C6 0.0320(16) 0.0278(15) 0.0399(17) -0.0018(13) 0.0065(13) -0.0037(12)
C7 0.0427(18) 0.0292(15) 0.0307(15) 0.0090(12) 0.0088(13) 0.0018(13)
C8 0.0383(18) 0.0326(16) 0.0328(16) 0.0061(13) -0.0010(13) 0.0065(13)
C9 0.0328(15) 0.0249(14) 0.0149(12) 0.0007(10) 0.0044(11) -0.0016(11)
C10 0.0355(16) 0.0305(15) 0.0222(13) 0.0024(11) 0.0088(12) 0.0037(13)
C11 0.0456(19) 0.0428(18) 0.0224(14) -0.0083(13) 0.0082(13) 0.0057(15)
C12 0.048(2) 0.0451(19) 0.0185(13) -0.0057(13) 0.0004(13) -0.0017(16)
C13 0.0338(16) 0.0366(16) 0.0202(13) -0.0004(12) -0.0019(11) -0.0019(13)
C14 0.0306(15) 0.0249(14) 0.0171(12) 0.0018(10) 0.0021(11) -0.0016(11)
C15 0.0374(18) 0.0415(18) 0.0276(15) 0.0027(13) 0.0089(13) 0.0096(14)
C16 0.052(2) 0.044(2) 0.0416(19) 0.0048(15) 0.0186(16) 0.0159(17)
C17 0.041(2) 0.050(2) 0.060(2) 0.0075(18) 0.0118(18) 0.0067(17)
C18 0.0318(16) 0.0290(15) 0.0212(13) -0.0003(11) -0.0013(11) 0.0016(12)
C19 0.0345(17) 0.0408(18) 0.0332(16) 0.0016(13) 0.0031(13) 0.0070(14)
C20 0.047(2) 0.0307(17) 0.0374(17) -0.0004(13) -0.0013(15) 0.0008(14)
C21 0.0361(17) 0.0301(15) 0.0222(13) 0.0047(11) -0.0060(12) -0.0056(13)
C22 0.0392(19) 0.0355(18) 0.0434(19) 0.0077(14) -0.0144(15) -0.0040(15)
C23 0.053(2) 0.047(2) 0.054(2) 0.0164(18) -0.0257(19) -0.0082(18)
C24 0.076(3) 0.053(2) 0.036(2) 0.0213(17) -0.030(2) -0.025(2)
C25 0.071(3) 0.050(2) 0.0217(15) 0.0061(14) -0.0044(16) -0.027(2)
C26 0.049(2) 0.0324(16) 0.0198(13) 0.0007(12) -0.0017(13) -0.0175(14)
C27 0.0328(19) 0.056(2) 0.062(2) 0.0045(19) -0.0066(17) 0.0106(17)
C28 0.041(2) 0.059(3) 0.100(4) -0.002(3) -0.003(2) 0.012(2)
C29 0.044(2) 0.066(3) 0.085(3) 0.011(3) 0.006(2) 0.000(2)
C30 0.0416(18) 0.048(2) 0.0232(14) -0.0054(13) 0.0084(13) -0.0166(15)
C31 0.053(2) 0.045(2) 0.0344(17) 0.0033(15) 0.0160(16) -0.0024(17)
C32 0.061(3) 0.057(2) 0.0375(18) -0.0139(17) 0.0233(18) -0.026(2)
C33 0.0211(13) 0.0267(14) 0.0205(12) -0.0003(10) 0.0003(10) 0.0017(11)
C34 0.0274(15) 0.0240(14) 0.0316(15) -0.0013(11) 0.0047(12) 0.0002(11)
C35 0.0275(15) 0.0278(15) 0.0284(14) -0.0053(11) 0.0035(11) 0.0006(12)
C36 0.050(2) 0.0324(17) 0.0347(17) 0.0044(13) -0.0034(15) 0.0161(15)
C37 0.044(2) 0.0225(15) 0.053(2) 0.0052(14) 0.0057(16) 0.0001(14)
C38 0.0367(18) 0.0277(15) 0.0421(17) -0.0079(13) -0.0025(14) 0.0077(13)
C39 0.0348(17) 0.0330(17) 0.0472(19) -0.0034(14) 0.0118(15) 0.0091(14)
C40 0.0287(16) 0.0306(16) 0.055(2) -0.0038(14) -0.0067(14) 0.0064(13)
C41 0.0313(15) 0.0236(14) 0.0236(13) 0.0007(10) 0.0037(11) -0.0017(11)
C42 0.0343(16) 0.0246(14) 0.0345(15) 0.0001(12) 0.0103(13) -0.0041(12)
C43 0.054(2) 0.0382(18) 0.0415(19) 0.0001(15) 0.0230(17) -0.0066(16)
C44 0.070(3) 0.049(2) 0.0287(16) 0.0074(15) 0.0100(17) -0.0094(19)
C45 0.055(2) 0.047(2) 0.0297(16) 0.0099(15) -0.0063(15) -0.0075(17)
C46 0.0362(17) 0.0291(15) 0.0320(16) 0.0072(12) -0.0011(13) -0.0032(13)
C47 0.0281(16) 0.0330(17) 0.0505(19) 0.0015(14) 0.0115(14) 0.0012(13)
C48 0.040(2) 0.042(2) 0.091(3) -0.011(2) 0.020(2) 0.0032(17)
C49 0.0268(17) 0.046(2) 0.058(2) -0.0082(17) 0.0056(15) -0.0007(15)
C50 0.0310(17) 0.0369(18) 0.0458(19) 0.0133(14) -0.0033(14) 0.0016(14)
C51 0.044(2) 0.042(2) 0.063(2) 0.0144(18) -0.0017(18) 0.0088(17)
C52 0.0299(18) 0.050(2) 0.074(3) 0.023(2) -0.0122(17) -0.0010(16)
C53 0.0302(15) 0.0300(15) 0.0174(12) -0.0029(11) 0.0001(11) 0.0006(12)
C54 0.0298(16) 0.0364(16) 0.0233(13) -0.0034(12) -0.0005(11) 0.0027(13)
C55 0.0338(17) 0.0468(19) 0.0271(15) -0.0014(13) -0.0080(13) 0.0030(14)
C56 0.049(2) 0.0449(19) 0.0225(14) 0.0043(13) -0.0048(13) 0.0002(16)
C57 0.0438(19) 0.0385(17) 0.0210(14) 0.0000(12) 0.0016(13) -0.0068(14)
C58 0.0304(16) 0.0331(16) 0.0224(13) -0.0026(11) -0.0002(11) -0.0021(12)
C59 0.0271(16) 0.0451(19) 0.0319(15) -0.0051(14) 0.0018(12) 0.0002(14)
C60 0.0302(18) 0.060(2) 0.047(2) -0.0086(17) 0.0015(15) 0.0032(17)
C61 0.0331(18) 0.052(2) 0.049(2) -0.0120(17) 0.0059(15) -0.0084(16)
C62 0.0300(16) 0.0440(18) 0.0233(14) 0.0003(12) -0.0002(12) -0.0067(14)
C63 0.029(2) 0.054(3) 0.111(4) -0.021(3) -0.013(2) 0.0007(18)
C64 0.054(3) 0.050(2) 0.069(3) 0.006(2) -0.019(2) -0.022(2)
C65 0.0199(13) 0.0312(14) 0.0176(12) 0.0000(10) 0.0006(10) -0.0019(11)
C66 0.0334(16) 0.0314(15) 0.0232(13) -0.0055(11) -0.0011(12) 0.0012(12)
C67 0.0348(16) 0.0258(14) 0.0288(15) -0.0010(11) -0.0006(12) 0.0037(12)
C68 0.0376(17) 0.0292(16) 0.0348(16) -0.0066(12) -0.0025(13) -0.0049(13)
C69 0.0446(19) 0.0249(15) 0.0346(16) 0.0046(12) -0.0050(14) -0.0036(13)
C70 0.058(2) 0.0323(17) 0.0291(16) 0.0039(13) 0.0047(15) -0.0131(16)
C71 0.0371(19) 0.0378(18) 0.055(2) -0.0041(16) 0.0144(16) -0.0107(15)
C72 0.0327(17) 0.0362(18) 0.049(2) -0.0070(15) -0.0058(15) -0.0093(14)
C73 0.0301(15) 0.0318(15) 0.0161(12) -0.0036(11) -0.0011(11) 0.0015(12)
C74 0.0320(16) 0.0432(18) 0.0197(13) -0.0061(12) -0.0002(11) 0.0060(13)
C75 0.0380(19) 0.062(2) 0.0245(15) -0.0032(15) -0.0037(13) 0.0172(17)
C76 0.053(2) 0.059(2) 0.0232(15) 0.0073(15) -0.0028(14) 0.0190(18)
C77 0.046(2) 0.052(2) 0.0212(14) 0.0064(14) 0.0050(13) 0.0059(16)
C78 0.0320(16) 0.0377(17) 0.0195(13) -0.0028(12) -0.0003(11) -0.0001(13)
C79 0.0269(16) 0.058(2) 0.0267(15) -0.0104(14) 0.0017(12) 0.0016(15)
C80 0.0330(19) 0.070(3) 0.053(2) -0.018(2) 0.0096(16) 0.0073(18)
C81 0.0331(18) 0.059(2) 0.047(2) -0.0018(17) 0.0100(15) -0.0030(17)
C82 0.0286(16) 0.0411(18) 0.0239(14) 0.0022(12) 0.0000(11) -0.0025(13)
C83 0.042(2) 0.049(2) 0.0425(19) 0.0030(16) 0.0085(16) -0.0062(17)
C84 0.0341(18) 0.049(2) 0.0358(17) -0.0001(15) 0.0035(14) 0.0041(15)
C85 0.0314(15) 0.0298(15) 0.0189(13) 0.0029(11) 0.0001(11) 0.0010(12)
C86 0.0388(17) 0.0295(15) 0.0271(14) 0.0070(12) 0.0052(13) -0.0025(13)
C87 0.050(2) 0.047(2) 0.0275(16) 0.0094(14) 0.0085(14) -0.0095(16)
C88 0.058(2) 0.052(2) 0.0202(14) 0.0073(14) -0.0011(14) -0.0075(18)
C89 0.0429(19) 0.0436(19) 0.0243(15) 0.0038(13) -0.0084(13) -0.0018(15)
C90 0.0333(16) 0.0345(16) 0.0242(14) 0.0024(12) -0.0023(12) 0.0021(13)
C91 0.0362(17) 0.0305(16) 0.0347(16) 0.0073(13) 0.0057(13) -0.0049(13)
C92 0.041(2) 0.049(2) 0.0426(19) 0.0079(16) 0.0103(15) -0.0076(16)
C93 0.042(2) 0.0349(19) 0.071(3) 0.0018(18) 0.0052(18) -0.0064(16)
C94 0.0272(16) 0.062(2) 0.0289(15) 0.0001(15) 0.0002(12) 0.0023(15)
C95 0.0320(18) 0.068(3) 0.0404(19) 0.0105(18) 0.0006(14) -0.0052(17)
C96 0.043(2) 0.075(3) 0.058(2) -0.013(2) -0.0025(19) 0.015(2)
C97 0.0209(13) 0.0302(15) 0.0223(13) -0.0003(11) -0.0036(10) -0.0022(11)
C98 0.046(2) 0.0278(16) 0.0373(17) 0.0074(13) -0.0124(14) -0.0003(14)
C99 0.047(2) 0.0277(16) 0.047(2) -0.0016(14) -0.0100(16) 0.0123(15)
C100 0.0431(19) 0.0469(19) 0.0245(15) 0.0156(14) 0.0049(13) 0.0059(15)
C101 0.045(2) 0.0435(19) 0.0366(17) 0.0149(15) 0.0210(15) 0.0070(16)
C102 0.0325(17) 0.0399(18) 0.0399(17) 0.0113(14) 0.0099(14) -0.0001(14)
C103 0.0384(18) 0.0301(16) 0.0386(17) 0.0058(13) 0.0077(14) 0.0027(13)
C104 0.0365(17) 0.0345(17) 0.0363(16) 0.0124(13) 0.0087(13) 0.0077(14)
C105 0.0296(15) 0.0323(15) 0.0183(12) 0.0058(11) -0.0032(11) 0.0005(12)
C106 0.0335(17) 0.051(2) 0.0244(14) 0.0156(14) -0.0021(12) -0.0049(15)
C107 0.041(2) 0.073(3) 0.0273(16) 0.0120(17) 0.0100(14) -0.0011(19)
C108 0.055(2) 0.067(3) 0.0268(16) 0.0024(16) 0.0114(16) 0.009(2)
C109 0.049(2) 0.047(2) 0.0284(16) -0.0054(14) 0.0016(14) -0.0026(17)
C110 0.0324(16) 0.0356(16) 0.0220(13) 0.0028(12) -0.0026(11) -0.0010(13)
C111 0.0357(19) 0.066(3) 0.0343(17) 0.0227(17) -0.0084(14) -0.0182(17)
C112 0.067(3) 0.073(3) 0.059(3) 0.034(2) -0.022(2) -0.037(3)
C113 0.036(2) 0.117(4) 0.042(2) 0.029(2) -0.0001(16) -0.024(2)
C114 0.0296(16) 0.0387(17) 0.0296(15) -0.0008(13) -0.0034(12) -0.0077(13)
C115 0.051(2) 0.052(2) 0.051(2) -0.0063(18) 0.0029(18) -0.0206(19)
C116 0.035(2) 0.068(3) 0.056(2) 0.006(2) -0.0079(17) 0.0011(19)
C117 0.0385(18) 0.0417(19) 0.0342(16) -0.0090(14) 0.0036(14) 0.0137(15)
C118 0.044(2) 0.046(2) 0.0355(17) -0.0120(15) 0.0020(15) 0.0148(16)
C119 0.057(3) 0.072(3) 0.0351(19) -0.0172(18) 0.0066(17) 0.019(2)
C120 0.057(3) 0.085(3) 0.050(2) -0.013(2) 0.025(2) 0.021(2)
C121 0.042(2) 0.075(3) 0.055(2) -0.012(2) 0.0198(18) 0.013(2)
C122 0.0323(18) 0.052(2) 0.050(2) -0.0121(17) 0.0075(15) 0.0141(16)
C123 0.042(2) 0.059(2) 0.0298(16) -0.0164(15) -0.0045(14) 0.0168(17)
C124 0.048(2) 0.062(3) 0.042(2) -0.0089(18) -0.0048(16) 0.0100(19)
C125 0.048(2) 0.060(2) 0.043(2) -0.0178(18) -0.0096(17) 0.0180(19)
C126 0.0295(18) 0.068(3) 0.057(2) -0.013(2) 0.0046(16) 0.0094(18)
C127 0.053(3) 0.099(4) 0.083(4) -0.011(3) -0.016(3) 0.029(3)
C128 0.031(2) 0.097(4) 0.084(3) -0.017(3) 0.014(2) -0.006(2)
N1 0.0265(12) 0.0259(12) 0.0177(10) 0.0004(9) 0.0026(9) 0.0014(9)
N2 0.0255(12) 0.0281(12) 0.0185(11) 0.0032(9) -0.0025(9) -0.0013(10)
N3 0.0218(11) 0.0246(12) 0.0237(11) 0.0001(9) 0.0019(9) 0.0007(9)
N4 0.0236(12) 0.0263(12) 0.0220(11) -0.0010(9) 0.0018(9) 0.0014(9)
N5 0.0243(12) 0.0291(12) 0.0178(10) -0.0027(9) 0.0000(9) 0.0005(10)
N6 0.0259(12) 0.0303(13) 0.0166(10) -0.0008(9) -0.0009(9) 0.0001(10)
N7 0.0285(13) 0.0277(13) 0.0241(12) 0.0045(10) -0.0056(9) -0.0009(10)
N8 0.0315(14) 0.0310(13) 0.0293(13) -0.0047(10) -0.0038(10) 0.0067(11)
Ni1 0.0250(2) 0.0252(2) 0.0195(2) 0.00157(18) 0.00134(18) -0.00115(19)
Ni2 0.0235(2) 0.0226(2) 0.0232(2) -0.00052(18) 0.00069(18) 0.00050(19)
Ni3 0.0273(3) 0.0257(2) 0.0197(2) -0.00195(18) -0.00034(18) -0.0005(2)
Ni4 0.0238(2) 0.0307(3) 0.0202(2) 0.00523(19) 0.00425(18) 0.0054(2)
Se1 0.02504(15) 0.03109(16) 0.02948(15) 0.00690(12) 0.00174(12) -0.00114(12)
Se2 0.02620(15) 0.03311(16) 0.02336(14) -0.00248(12) 0.00100(11) -0.00551(12)
Se3 0.02404(15) 0.02649(15) 0.03176(16) 0.00333(12) -0.00063(12) -0.00169(12)
Se4 0.02781(16) 0.03198(16) 0.02652(15) 0.00257(12) 0.00384(12) 0.00662(12)
Se5 0.03147(17) 0.03972(18) 0.02493(15) -0.00626(13) -0.00159(12) 0.01145(14)
Se6 0.02450(15) 0.03744(17) 0.02563(15) 0.00610(12) 0.00176(11) 0.00430(13)

loop_
_atom_type_symbol
_atom_type_description
_atom_type_scat_dispersion_real
_atom_type_scat_dispersion_imag
_atom_type_scat_source
C C 0.0181 0.0091 'International Tables Vol C Tables 4.2.6.8 and 6.1.1.4'
H H 0.0000 0.0000 'International Tables Vol C Tables 4.2.6.8 and 6.1.1.4'
N N 0.0311 0.0180 'International Tables Vol C Tables 4.2.6.8 and 6.1.1.4'
Ni Ni -3.0029 0.5091 'International Tables Vol C Tables 4.2.6.8 and 6.1.1.4'
Se Se -0.7943 1.1372 'International Tables Vol C Tables 4.2.6.8 and 6.1.1.4'

loop_
_geom_angle_atom_site_label_1
_geom_angle_atom_site_label_2
_geom_angle_atom_site_label_3
_geom_angle
N1 C1 N2 103.3(2)
N1 C1 Ni1 129.0(2)
N2 C1 Ni1 127.8(2)
C3 C2 N1 106.9(3)
C2 C3 N2 106.3(3)
C5 C4 C8 109.3(3)
C5 C4 Ni1 73.55(19)
C8 C4 Ni1 72.73(18)
C4 C5 Ni1 67.92(18)
C6 C5 C4 106.6(3)
C6 C5 Ni1 68.74(18)
C5 C6 C7 108.3(3)
C5 C6 Ni1 72.94(19)
C7 C6 Ni1 71.06(18)
C6 C7 Ni1 69.54(18)
C8 C7 C6 108.5(3)
C8 C7 Ni1 72.07(18)
C4 C8 Ni1 68.01(18)
C7 C8 C4 106.9(3)
C7 C8 Ni1 70.22(19)
C10 C9 N1 117.8(3)
C14 C9 C10 123.4(3)
C14 C9 N1 118.7(2)
C9 C10 C15 122.7(3)
C11 C10 C9 116.6(3)
C11 C10 C15 120.6(3)
C12 C11 C10 121.4(3)
C11 C12 C13 120.8(3)
C12 C13 C14 120.6(3)
C9 C14 C13 117.1(3)
C9 C14 C18 122.6(3)
C13 C14 C18 120.2(3)
C10 C15 C16 113.1(3)
C10 C15 C17 110.8(3)
C16 C15 C17 109.5(3)
C14 C18 C19 112.9(3)
C14 C18 C20 110.5(3)
C19 C18 C20 110.4(3)
C22 C21 C26 123.7(3)
C22 C21 N2 117.1(3)
C26 C21 N2 119.2(3)
C21 C22 C23 117.2(4)
C21 C22 C27 123.2(3)
C23 C22 C27 119.6(4)
C24 C23 C22 120.9(4)
C23 C24 C25 121.0(3)
C24 C25 C26 121.5(4)
C21 C26 C25 115.7(4)
C21 C26 C30 121.9(3)
C25 C26 C30 122.4(3)
C22 C27 C28 111.9(4)
C22 C27 C29 111.7(4)
C28 C27 C29 109.5(4)
C26 C30 C31 110.2(3)
C26 C30 C32 113.6(3)
C31 C30 C32 110.2(3)
N3 C33 Ni2 129.7(2)
N4 C33 N3 103.2(2)
N4 C33 Ni2 127.0(2)
C35 C34 N3 106.8(3)
C34 C35 N4 107.2(3)
C37 C36 C40 107.3(3)
C37 C36 Ni2 69.9(2)
C40 C36 Ni2 68.15(18)
C36 C37 C38 107.7(3)
C36 C37 Ni2 72.6(2)
C38 C37 Ni2 68.25(18)
C37 C38 Ni2 71.87(19)
C39 C38 C37 109.0(3)
C39 C38 Ni2 73.71(19)
C38 C39 C40 106.6(3)
C38 C39 Ni2 67.96(18)
C40 C39 Ni2 68.85(19)
C36 C40 Ni2 72.60(19)
C39 C40 C36 109.1(3)
C39 C40 Ni2 72.8(2)
C42 C41 N3 117.7(3)
C46 C41 C42 122.9(3)
C46 C41 N3 119.2(3)
C41 C42 C47 121.8(3)
C43 C42 C41 116.5(3)
C43 C42 C47 121.6(3)
C44 C43 C42 121.6(3)
C45 C44 C43 120.6(3)
C44 C45 C46 121.3(4)
C41 C46 C45 117.0(3)
C41 C46 C50 123.7(3)
C45 C46 C50 119.2(3)
C42 C47 C48 113.4(3)
C42 C47 C49 110.7(3)
C48 C47 C49 109.0(3)
C46 C50 C51 108.9(3)
C46 C50 C52 113.4(3)
C52 C50 C51 109.6(3)
C54 C53 C58 122.7(3)
C54 C53 N4 117.6(3)
C58 C53 N4 119.7(3)
C53 C54 C59 123.1(3)
C55 C54 C53 117.5(3)
C55 C54 C59 119.4(3)
C56 C55 C54 121.2(3)
C55 C56 C57 120.0(3)
C56 C57 C58 121.8(3)
C53 C58 C62 122.6(3)
C57 C58 C53 116.8(3)
C57 C58 C62 120.6(3)
C54 C59 C60 113.0(3)
C54 C59 C61 110.0(3)
C60 C59 C61 109.6(3)
C63 C62 C58 111.4(3)
C63 C62 C64 108.7(4)
C64 C62 C58 112.8(3)
N5 C65 Ni3 126.4(2)
N6 C65 N5 103.5(2)
N6 C65 Ni3 129.9(2)
C67 C66 N5 107.2(3)
C66 C67 N6 106.3(3)
C69 C68 Ni3 71.03(18)
C72 C68 C69 109.0(3)
C72 C68 Ni3 74.3(2)
C68 C69 Ni3 68.65(18)
C70 C69 C68 107.1(3)
C70 C69 Ni3 72.5(2)
C69 C70 C71 107.5(3)
C69 C70 Ni3 69.66(18)
C71 C70 Ni3 68.06(19)
C70 C71 Ni3 72.6(2)
C72 C71 C70 108.9(3)
C72 C71 Ni3 73.7(2)
C68 C72 C71 106.9(3)
C68 C72 Ni3 67.74(19)
C71 C72 Ni3 67.85(19)
C74 C73 N5 117.9(3)
C78 C73 C74 122.3(3)
C78 C73 N5 119.8(3)
C73 C74 C79 121.7(3)
C75 C74 C73 117.3(3)
C75 C74 C79 121.1(3)
C76 C75 C74 121.4(3)
C77 C76 C75 120.2(3)
C76 C77 C78 121.2(3)
C73 C78 C82 123.4(3)
C77 C78 C73 117.5(3)
C77 C78 C82 119.1(3)
C74 C79 C81 111.1(3)
C80 C79 C74 113.5(3)
C80 C79 C81 109.3(3)
C78 C82 C83 112.9(3)
C78 C82 C84 109.6(3)
C83 C82 C84 108.8(3)
C86 C85 N6 118.5(3)
C90 C85 C86 123.3(3)
C90 C85 N6 118.2(3)
C85 C86 C91 123.2(3)
C87 C86 C85 116.3(3)
C87 C86 C91 120.5(3)
C88 C87 C86 121.4(3)
C87 C88 C89 120.7(3)
C88 C89 C90 120.6(3)
C85 C90 C89 117.6(3)
C85 C90 C94 122.7(3)
C89 C90 C94 119.4(3)
C86 C91 C92 113.2(3)
C86 C91 C93 110.3(3)
C93 C91 C92 109.4(3)
C90 C94 C95 113.0(3)
C90 C94 C96 108.3(3)
C96 C94 C95 109.9(3)
N7 C97 N8 103.6(3)
N7 C97 Ni4 130.1(2)
N8 C97 Ni4 125.7(2)
C99 C98 N7 107.4(3)
C98 C99 N8 106.3(3)
C101 C100 C104 107.8(3)
C101 C100 Ni4 72.72(18)
C104 C100 Ni4 68.48(17)
C100 C101 C102 107.7(3)
C100 C101 Ni4 69.77(18)
C102 C101 Ni4 68.33(18)
C101 C102 Ni4 73.0(2)
C103 C102 C101 108.7(3)
C103 C102 Ni4 72.2(2)
C102 C103 Ni4 69.2(2)
C104 C103 C102 106.9(3)
C104 C103 Ni4 68.4(2)
C100 C104 Ni4 71.89(19)
C103 C104 C100 108.5(3)
C103 C104 Ni4 73.16(19)
C106 C105 C110 122.3(3)
C106 C105 N7 119.7(3)
C110 C105 N7 118.0(3)
C105 C106 C111 123.4(3)
C107 C106 C105 117.2(3)
C107 C106 C111 119.3(3)
C108 C107 C106 121.7(3)
C107 C108 C109 120.1(4)
C110 C109 C108 121.0(4)
C105 C110 C114 122.4(3)
C109 C110 C105 117.7(3)
C109 C110 C114 119.7(3)
C106 C111 C112 110.0(3)
C106 C111 C113 112.6(4)
C113 C111 C112 109.1(3)
C110 C114 C115 113.6(3)
C110 C114 C116 109.8(3)
C116 C114 C115 110.3(3)
C118 C117 C122 123.1(3)
C118 C117 N8 119.5(3)
C122 C117 N8 117.3(3)
C117 C118 C119 116.7(4)
C117 C118 C123 121.7(3)
C119 C118 C123 121.6(3)
C120 C119 C118 121.2(4)
C121 C120 C119 120.7(4)
C120 C121 C122 121.0(4)
C117 C122 C121 117.3(4)
C117 C122 C126 122.8(4)
C121 C122 C126 119.9(4)
C118 C123 C124 109.9(3)
C125 C123 C118 113.1(4)
C125 C123 C124 110.9(3)
C122 C126 C127 110.7(4)
C128 C126 C122 113.3(4)
C128 C126 C127 110.6(4)
C1 N1 C2 111.5(2)
C1 N1 C9 126.1(2)
C2 N1 C9 122.3(2)
C1 N2 C3 112.0(2)
C1 N2 C21 125.5(2)
C3 N2 C21 121.6(2)
C33 N3 C34 111.2(2)
C33 N3 C41 126.0(2)
C34 N3 C41 122.6(2)
C33 N4 C35 111.5(2)
C33 N4 C53 125.6(2)
C35 N4 C53 122.2(2)
C65 N5 C66 111.0(2)
C65 N5 C73 125.0(2)
C66 N5 C73 123.8(2)
C65 N6 C67 111.9(2)
C65 N6 C85 125.6(2)
C67 N6 C85 122.4(3)
C97 N7 C98 111.0(3)
C97 N7 C105 125.5(3)
C98 N7 C105 123.0(3)
C97 N8 C99 111.5(3)
C97 N8 C117 123.5(3)
C99 N8 C117 123.9(3)
C1 Ni1 C4 102.91(12)
C1 Ni1 C5 125.23(12)
C1 Ni1 C6 163.43(12)
C1 Ni1 C7 147.51(13)
C1 Ni1 C8 113.59(13)
C1 Ni1 Se1 92.76(9)
C4 Ni1 C5 38.53(14)
C4 Ni1 C6 64.84(13)
C4 Ni1 C7 64.68(12)
C4 Ni1 C8 39.26(13)
C4 Ni1 Se1 161.63(10)
C5 Ni1 Se1 123.65(10)
C6 Ni1 C5 38.31(12)
C6 Ni1 C7 39.39(13)
C6 Ni1 C8 64.77(14)
C6 Ni1 Se1 97.80(9)
C7 Ni1 C5 64.66(13)
C7 Ni1 C8 37.72(13)
C7 Ni1 Se1 106.32(10)
C8 Ni1 C5 64.71(13)
C8 Ni1 Se1 140.46(9)
C33 Ni2 C36 114.53(13)
C33 Ni2 C37 146.40(13)
C33 Ni2 C38 166.97(13)
C33 Ni2 C39 128.76(13)
C33 Ni2 C40 105.95(13)
C33 Ni2 Se3 89.75(9)
C36 Ni2 Se3 138.59(11)
C37 Ni2 C36 37.42(15)
C37 Ni2 C39 65.05(14)
C37 Ni2 Se3 105.42(11)
C38 Ni2 C36 64.70(13)
C38 Ni2 C37 39.87(14)
C38 Ni2 C39 38.33(14)
C38 Ni2 C40 64.71(14)
C38 Ni2 Se3 98.76(10)
C39 Ni2 C36 64.68(14)
C39 Ni2 Se3 125.83(10)
C40 Ni2 C36 39.25(15)
C40 Ni2 C37 64.66(14)
C40 Ni2 C39 38.40(14)
C40 Ni2 Se3 163.11(10)
C65 Ni3 C68 162.74(13)
C65 Ni3 C69 146.50(12)
C65 Ni3 C70 112.64(13)
C65 Ni3 C71 101.92(13)
C65 Ni3 C72 124.84(13)
C65 Ni3 Se4 95.50(8)
C68 Ni3 C69 40.32(13)
C68 Ni3 C70 65.10(13)
C68 Ni3 C71 64.97(14)
C68 Ni3 C72 37.98(14)
C68 Ni3 Se4 96.68(10)
C69 Ni3 C70 37.88(14)
C69 Ni3 C72 65.15(14)
C69 Ni3 Se4 102.83(10)
C70 Ni3 C72 64.56(14)
C70 Ni3 Se4 136.84(11)
C71 Ni3 C69 65.33(15)
C71 Ni3 C70 39.36(16)
C71 Ni3 C72 38.48(15)
C71 Ni3 Se4 161.47(11)
C72 Ni3 Se4 124.53(10)
C97 Ni4 C100 145.36(13)
C97 Ni4 C101 114.65(13)
C97 Ni4 C102 107.58(13)
C97 Ni4 C103 131.34(13)
C97 Ni4 C104 169.67(14)
C97 Ni4 Se6 86.69(9)
C100 Ni4 C101 37.51(14)
C100 Ni4 C103 64.81(14)
C100 Ni4 Se6 107.43(10)
C101 Ni4 Se6 140.73(11)
C102 Ni4 C100 64.47(14)
C102 Ni4 C101 38.68(15)
C102 Ni4 C103 38.67(13)
C102 Ni4 Se6 164.30(10)
C103 Ni4 C101 64.33(14)
C103 Ni4 Se6 126.28(9)
C104 Ni4 C100 39.63(13)
C104 Ni4 C101 64.57(13)
C104 Ni4 C102 64.94(14)
C104 Ni4 C103 38.41(14)
C104 Ni4 Se6 100.03(10)
Ni1 Se1 Se2 108.480(19)
Se3 Se2 Se1 109.177(17)
Ni2 Se3 Se2 110.94(2)
Ni3 Se4 Se5 110.15(2)
Se4 Se5 Se6 108.352(17)
Ni4 Se6 Se5 109.006(19)

loop_
_geom_bond_atom_site_label_1
_geom_bond_atom_site_label_2
_geom_bond_distance
C1 N1 1.361(4)
C1 N2 1.362(4)
C1 Ni1 1.888(3)
C2 C3 1.343(4)
C2 N1 1.386(4)
C3 N2 1.383(4)
C4 C5 1.414(5)
C4 C8 1.435(5)
C4 Ni1 2.103(3)
C5 C6 1.411(5)
C5 Ni1 2.176(3)
C6 C7 1.437(5)
C6 Ni1 2.121(3)
C7 C8 1.392(5)
C7 Ni1 2.142(3)
C8 Ni1 2.165(3)
C9 C10 1.405(4)
C9 C14 1.393(4)
C9 N1 1.445(4)
C10 C11 1.392(5)
C10 C15 1.513(5)
C11 C12 1.370(5)
C12 C13 1.385(5)
C13 C14 1.397(4)
C14 C18 1.515(4)
C15 C16 1.527(5)
C15 C17 1.537(5)
C18 C19 1.526(5)
C18 C20 1.537(5)
C21 C22 1.391(5)
C21 C26 1.396(5)
C21 N2 1.449(4)
C22 C23 1.394(5)
C22 C27 1.513(6)
C23 C24 1.359(7)
C24 C25 1.368(7)
C25 C26 1.406(5)
C26 C30 1.506(5)
C27 C28 1.535(6)
C27 C29 1.536(6)
C30 C31 1.531(5)
C30 C32 1.531(4)
C33 N3 1.374(4)
C33 N4 1.368(4)
C33 Ni2 1.877(3)
C34 C35 1.339(4)
C34 N3 1.385(4)
C35 N4 1.380(4)
C36 C37 1.383(5)
C36 C40 1.440(5)
C36 Ni2 2.172(3)
C37 C38 1.442(5)
C37 Ni2 2.138(3)
C38 C39 1.398(5)
C38 Ni2 2.089(3)
C39 C40 1.407(5)
C39 Ni2 2.164(3)
C40 Ni2 2.113(3)
C41 C42 1.402(4)
C41 C46 1.396(5)
C41 N3 1.453(4)
C42 C43 1.401(5)
C42 C47 1.509(5)
C43 C44 1.366(6)
C44 C45 1.366(6)
C45 C46 1.399(5)
C46 C50 1.511(5)
C47 C48 1.531(5)
C47 C49 1.532(5)
C50 C51 1.540(5)
C50 C52 1.533(5)
C53 C54 1.398(4)
C53 C58 1.405(4)
C53 N4 1.448(4)
C54 C55 1.396(5)
C54 C59 1.517(5)
C55 C56 1.375(5)
C56 C57 1.381(5)
C57 C58 1.392(4)
C58 C62 1.519(4)
C59 C60 1.530(5)
C59 C61 1.532(5)
C62 C63 1.508(6)
C62 C64 1.511(5)
C65 N5 1.374(3)
C65 N6 1.357(4)
C65 Ni3 1.885(3)
C66 C67 1.348(4)
C66 N5 1.380(4)
C67 N6 1.386(4)
C68 C69 1.453(5)
C68 C72 1.390(5)
C68 Ni3 2.091(3)
C69 C70 1.390(5)
C69 Ni3 2.123(3)
C70 C71 1.435(6)
C70 Ni3 2.159(3)
C71 C72 1.410(5)
C71 Ni3 2.099(3)
C72 Ni3 2.175(3)
C73 C74 1.409(4)
C73 C78 1.399(4)
C73 N5 1.440(4)
C74 C75 1.392(5)
C74 C79 1.521(5)
C75 C76 1.378(6)
C76 C77 1.378(5)
C77 C78 1.394(5)
C78 C82 1.520(4)
C79 C80 1.513(5)
C79 C81 1.528(6)
C82 C83 1.530(5)
C82 C84 1.531(5)
C85 C86 1.403(4)
C85 C90 1.390(5)
C85 N6 1.451(3)
C86 C87 1.401(5)
C86 C91 1.514(5)
C87 C88 1.372(6)
C88 C89 1.375(5)
C89 C90 1.393(4)
C90 C94 1.515(5)
C91 C92 1.537(5)
C91 C93 1.533(5)
C94 C95 1.534(6)
C94 C96 1.519(6)
C97 N7 1.364(4)
C97 N8 1.368(4)
C97 Ni4 1.868(3)
C98 C99 1.342(5)
C98 N7 1.386(4)
C99 N8 1.387(4)
C100 C101 1.392(5)
C100 C104 1.439(5)
C100 Ni4 2.145(3)
C101 C102 1.427(5)
C101 Ni4 2.183(3)
C102 C103 1.418(5)
C102 Ni4 2.121(3)
C103 C104 1.403(5)
C103 Ni4 2.161(3)
C104 Ni4 2.099(3)
C105 C106 1.402(5)
C105 C110 1.406(5)
C105 N7 1.454(4)
C106 C107 1.399(5)
C106 C111 1.505(5)
C107 C108 1.365(6)
C108 C109 1.393(6)
C109 C110 1.389(5)
C110 C114 1.519(4)
C111 C112 1.535(5)
C111 C113 1.527(6)
C114 C115 1.529(5)
C114 C116 1.523(5)
C117 C118 1.392(5)
C117 C122 1.393(6)
C117 N8 1.451(4)
C118 C119 1.406(6)
C118 C123 1.519(6)
C119 C120 1.369(7)
C120 C121 1.369(7)
C121 C122 1.397(6)
C122 C126 1.524(6)
C123 C124 1.524(6)
C123 C125 1.518(5)
C126 C127 1.526(7)
C126 C128 1.518(7)
Ni1 Se1 2.3068(6)
Ni2 Se3 2.2838(6)
Ni3 Se4 2.2847(6)
Ni4 Se6 2.3034(6)
Se1 Se2 2.3335(4)
Se2 Se3 2.3318(5)
Se4 Se5 2.3282(5)
Se5 Se6 2.3341(5)
